data_4343878
loop_
_publ_author_name
'Morris, A.M.'
'Anderson, O.P.'
'Finke, R.G.'

_publ_section_title
;
 Reinvestigation of a Ru2-incorporated polyoxometalate dioxygenase
 precatalyst, "[W Zn Ru(III)2 (H2 O) (O H) (Zn W9 O34)2](11-)": Evidence
 for marginal, <=0.2 equivalents of Ru incorporation plus faster catalysis
 by physical mixtures of [Ru(II) (DMSO)4 Cl2] and the parent
 polyoxometalate [W Zn3 (H2 O)2 (Zn W9 O34)2](12-)
;
_journal_name_full 'Inorganic Chemistry'
_journal_page_first 4411
_journal_page_last 4420
_journal_volume 48
_journal_year 2009
_chemical_formula_sum 'Na14 O114 W18'
_chemical_name_systematic 'Na12 (W Zn3 (H2 O)2 (Zn W9 O34)2) (H2 O)44'
_space_group_IT_number 14
_symmetry_space_group_name_Hall '-P 2yn'
_symmetry_space_group_name_H-M 'P 1 21/n 1'
_cell_angle_alpha 90
_cell_angle_beta 93.223
_cell_angle_gamma 90
_cell_formula_units_Z 2
_cell_length_a 13.0017
_cell_length_b 17.8485
_cell_length_c 21.026
_cell_volume 4871.594
_citation_journal_id_ASTM INOCAJ
_cod_data_source_file Morris_INOCAJ_2009_1737.cif
_cod_data_source_block Na14O114W18
_cod_original_cell_volume 4871.593
_cod_original_sg_symbol_Hall '-P 2ybc (x-z,y,z)'
_cod_database_code 4343878

loop_
_symmetry_equiv_pos_as_xyz
x,y,z
-x+1/2,y+1/2,-z+1/2
-x,-y,-z
x-1/2,-y-1/2,z-1/2

loop_
_atom_site_label
_atom_site_type_symbol
_atom_site_fract_x
_atom_site_fract_y
_atom_site_fract_z
_atom_site_occupancy
_atom_site_U_iso_or_equiv
Na6 Na+1 1.2058 0.0609 0.502 1 0.0
W8 W+6 0.9414 0.1731 0.5532 1 0.0
O46 O-2 0.9443 0.6385 0.7254 1 0.0
O5 O-2 1.066 0.3842 0.4455 1 0.0
O2 O-2 0.7978 0.5202 0.6356 1 0.0
O20 O-2 0.9149 0.4346 0.7193 1 0.0
O44 O-2 0.8865 0.3279 0.8378 1 0.0
O33 O-2 0.7367 0.1833 0.7186 1 0.0
O24 O-2 0.6584 0.2719 0.6198 1 0.0
Na4 Na+1 1.0448 0.7468 0.7152 1 0.0
Na2 Na+1 0.8596 0.2268 0.9045 1 0.0
W4 W+6 1.0601 0.4418 0.7158 1 0.0
O39 O-2 1.2098 0.0688 0.8294 1 0.0
Na5 Na+1 1.0455 0.9393 0.6972 1 0.0
O6 O-2 1.1602 0.4523 0.5609 1 0.0
O56 O-2 0.968 0.5582 0.8976 1 0.0
O25 O-2 0.8451 0.1753 0.4772 1 0.0
O4 O-2 0.8497 0.3811 0.4281 1 0.0
O53 O-2 1.1891 1.0191 0.6705 1 0.0
O43 O-2 0.9089 0.2733 0.10067 1 0.0
O42 O-2 1.1867 -0.0503 0.5642 1 0.0
W6 W+6 0.6647 0.3677 0.5619 1 0.0
W7 W+6 0.8274 0.2769 0.443 1 0.0
Na7 Na+1 1.1434 0.4154 0.9039 1 0.0
O47 O-2 1.2078 0.6548 0.9027 1 0.0
O1 O-2 0.6735 0.6065 0.5324 1 0.0
O40 O-2 1.0391 -0.0533 0.8066 1 0.0
O11 O-2 0.5361 0.3556 0.5352 1 0.0
Na3 Na+1 1.0599 0.6184 0.8229 1 0.0
O23 O-2 1.0454 0.3612 0.639 1 0.0
O21 O-2 0.8081 0.362 0.6174 1 0.0
O8 O-2 0.9343 0.468 0.5333 1 0.0
O18 O-2 1.1981 0.428 0.6864 1 0.0
O14 O-2 0.9608 0.2624 0.4024 1 0.0
O55 O-2 0.891 0.5849 0.8655 1 0.0
O27 O-2 1.1965 0.2788 0.6679 1 0.0
O38 O-2 0.9537 0.0542 0.7095 1 0.0
W3 W+6 1.1983 0.3666 0.6089 1 0.0
O29 O-2 0.7499 0.3381 0.7278 1 0.0
O45 O-2 1.1808 0.6648 0.7517 1 0.0
O35 O-2 1.0953 0.189 0.753 1 0.0
O48 O-2 1.0311 0.7514 0.8296 1 0.0
O9 O-2 0.7214 0.4877 0.7524 1 0.0
O34 O-2 0.9394 0.0763 0.5606 1 0.0
O41 O-2 1.0053 0.0352 0.9291 1 0.0
O32 O-2 0.9201 0.2634 0.7039 1 0.0
O15 O-2 1.1756 0.2524 0.4124 1 0.0
O12 O-2 0.7291 0.2998 0.5018 1 0.0
O10 O-2 0.6423 0.421 0.6405 1 0.0
O37 O-2 0.8496 0.1323 0.8279 1 0.0
O50 O-2 1.1748 0.8445 0.7121 1 0.0
O17 O-2 1.3304 0.3646 0.6022 1 0.0
W2 W+6 1.077 0.2785 0.4604 1 0.0
W9 W+6 1.0622 0.2594 0.6993 1 0.0
O28 O-2 1.0771 0.3446 0.7587 1 0.0
O31 O-2 1.0363 0.1991 0.6232 1 0.0
O54 O-2 1.1043 0.3432 1.0152 1 0.0
O16 O-2 1.1574 0.305 0.5387 1 0.0
O51 O-2 1.0151 0.9381 0.5875 1 0.0
Na1 Na+1 1.0289 0.0895 0.8191 1 0.0
W5 W+6 0.7742 0.4442 0.6876 1 0.0
O7 O-2 1.0398 0.5163 0.6509 1 0.0
O57 O-2 1.069 0.542 0.927 1 0.0
W1 W+6 0.9522 0.4611 0.4375 1 0.0
O19 O-2 1.0947 0.4958 0.7816 1 0.0
O49 O-2 0.9166 0.8387 0.695 1 0.0
O36 O-2 1.0419 0.2005 0.895 1 0.0
O22 O-2 0.9446 0.2882 0.5187 1 0.0
O13 O-2 0.7495 0.2531 0.3768 1 0.0
O30 O-2 0.8365 0.2021 0.604 1 0.0
O26 O-2 1.0558 0.1782 0.4962 1 0.0
O3 O-2 0.7015 0.4488 0.5192 1 0.0
O52 O-2 1.31 0.042 0.3893 1 0.0
